data_7150596
loop_
_publ_author_name
'Frantz, Derik K.'
'Sullivan, Ashley A.'
'Yasui, Yoshizumi'
'Linden, Anthony'
'Baldridge, Kim K.'
'Siegel, Jay S.'

_publ_section_title
;
 Synthesis, X-ray crystal structures, and computational studies of
 1,1&#x2032;-bridged 4,4&#x2032;-diaryl-2,2&#x2032;-bibenzimidazoles:
 building blocks for supramolecular structures
;
_journal_issue 11
_journal_name_full 'Organic &amp; Biomolecular Chemistry'
_journal_page_first 2347
_journal_page_last 2352
_journal_paper_doi 10.1039/b820502g
_journal_volume 7
_journal_year 2009
_chemical_formula_moiety 'C36 H36 N4 O2'
_chemical_formula_sum 'C36 H36 N4 O2'
_chemical_formula_weight 556.71
_chemical_name_systematic
;
?
;
_space_group_IT_number 14
_symmetry_cell_setting monoclinic
_symmetry_Int_Tables_number 14
_symmetry_space_group_name_Hall '-P 2ybc'
_symmetry_space_group_name_H-M 'P 1 21/c 1'
_atom_sites_solution_hydrogens geom
_atom_sites_solution_primary direct
_atom_sites_solution_secondary difmap
_audit_creation_date 07-02-08
_audit_creation_method SHELXL-97
_cell_angle_alpha 90.00
_cell_angle_beta 104.886(3)
_cell_angle_gamma 90.00
_cell_formula_units_Z 4
_cell_length_a 8.5899(4)
_cell_length_b 27.0079(12)
_cell_length_c 12.9677(5)
_cell_measurement_reflns_used 5132
_cell_measurement_temperature 160(1)
_cell_measurement_theta_max 25.0
_cell_measurement_theta_min 2.0
_cell_volume 2907.5(2)
_computing_cell_refinement 'DENZO-SMN (Otwinowski & Minor, 1997)'
_computing_data_collection 'COLLECT (Nonius, 2000)'
_computing_data_reduction 'DENZO-SMN and SCALEPACK (Otwinowski & Minor, 1997)'
_computing_molecular_graphics 'ORTEPII (Johnson, 1976)'
_computing_publication_material 'SHELXL97 and PLATON (Spek, 2006)'
_computing_structure_refinement 'SHELXL97 (Sheldrick, 1997)'
_computing_structure_solution 'SIR92 (Altomare et al., 1994)'
_diffrn_ambient_temperature 160(1)
_diffrn_detector '65 mm CCD camera on \k goniostat'
_diffrn_detector_area_resol_mean 9
_diffrn_measured_fraction_theta_full 0.992
_diffrn_measured_fraction_theta_max 0.992
_diffrn_measurement_device_type 'Nonius KappaCCD area-detector diffractometer'
_diffrn_measurement_method '\f and \w scans with \k offsets'
_diffrn_radiation_monochromator 'horizontally mounted graphite crystal'
_diffrn_radiation_source 'Nonius FR590 sealed tube generator'
_diffrn_radiation_type 'Mo K\a'
_diffrn_radiation_wavelength 0.71073
_diffrn_reflns_av_R_equivalents 0.1290
_diffrn_reflns_av_sigmaI/netI 0.0937
_diffrn_reflns_limit_h_max 10
_diffrn_reflns_limit_h_min 0
_diffrn_reflns_limit_k_max 32
_diffrn_reflns_limit_k_min 0
_diffrn_reflns_limit_l_max 14
_diffrn_reflns_limit_l_min -15
_diffrn_reflns_number 42093
_diffrn_reflns_theta_full 25.03
_diffrn_reflns_theta_max 25.03
_diffrn_reflns_theta_min 2.22
_diffrn_standards_decay_% 0
_diffrn_standards_number 0
_exptl_absorpt_coefficient_mu 0.0797
_exptl_absorpt_correction_type none
_exptl_crystal_colour colourless
_exptl_crystal_density_diffrn 1.272
_exptl_crystal_density_method 'not measured'
_exptl_crystal_description tablet
_exptl_crystal_F_000 1184
_exptl_crystal_size_max 0.20
_exptl_crystal_size_mid 0.15
_exptl_crystal_size_min 0.05
_refine_diff_density_max 1.220
_refine_diff_density_min -0.378
_refine_diff_density_rms 0.077
_refine_ls_extinction_coef 0.0039(12)
_refine_ls_extinction_expression Fc^*^=kFc[1+0.001xFc^2^\l^3^/sin(2\q)]^-1/4^
_refine_ls_extinction_method SHELXL
_refine_ls_goodness_of_fit_ref 1.041
_refine_ls_hydrogen_treatment constr
_refine_ls_matrix_type full
_refine_ls_number_parameters 388
_refine_ls_number_reflns 5103
_refine_ls_number_restraints 0
_refine_ls_restrained_S_all 1.041
_refine_ls_R_factor_all 0.1479
_refine_ls_R_factor_gt 0.0933
_refine_ls_shift/su_max 0.002
_refine_ls_shift/su_mean 0.000
_refine_ls_structure_factor_coef Fsqd
_refine_ls_weighting_details 'w=1/[\s^2^(Fo^2^)+(0.1124P)^2^+5.1383P] where P=(Fo^2^+2Fc^2^)/3'
_refine_ls_weighting_scheme calc
_refine_ls_wR_factor_gt 0.2297
_refine_ls_wR_factor_ref 0.2685
_reflns_number_gt 3203
_reflns_number_total 5103
_reflns_threshold_expression 'I > 2\s(I)'
_cod_data_source_file b820502g.txt
_cod_data_source_block SG0706
_cod_database_code 7150596

loop_
_symmetry_equiv_pos_as_xyz
'x, y, z'
'-x, y+1/2, -z+1/2'
'-x, -y, -z'
'x, -y-1/2, z-1/2'

loop_
_atom_site_label
_atom_site_type_symbol
_atom_site_fract_x
_atom_site_fract_y
_atom_site_fract_z
_atom_site_U_iso_or_equiv
_atom_site_adp_type
_atom_site_occupancy
_atom_site_symmetry_multiplicity
_atom_site_calc_flag
_atom_site_refinement_flags
_atom_site_disorder_assembly
_atom_site_disorder_group
O14 O 1.1202(5) 0.17883(17) -0.0582(3) 0.0856(13) Uani 1 1 d . . .
O34 O 0.5881(4) 0.43368(13) -0.1116(2) 0.0578(10) Uani 1 1 d . . .
N1 N 0.8417(4) 0.21332(12) 0.3354(3) 0.0363(9) Uani 1 1 d . . .
N8 N 0.8033(4) 0.20718(12) 0.5012(3) 0.0347(8) Uani 1 1 d . . .
N21 N 0.6757(4) 0.31357(12) 0.3245(3) 0.0351(9) Uani 1 1 d . . .
N28 N 0.6391(4) 0.29476(12) 0.4866(3) 0.0342(8) Uani 1 1 d . . .
C2 C 0.9157(5) 0.17035(15) 0.3854(3) 0.0359(10) Uani 1 1 d . . .
C3 C 1.0062(5) 0.13532(15) 0.3460(3) 0.0373(10) Uani 1 1 d . . .
C4 C 1.0669(5) 0.09639(15) 0.4153(3) 0.0402(11) Uani 1 1 d . . .
H4 H 1.1289 0.0717 0.3919 0.048 Uiso 1 1 calc R . .
C5 C 1.0422(5) 0.09148(15) 0.5173(3) 0.0382(11) Uani 1 1 d . . .
C6 C 0.9533(5) 0.12635(15) 0.5553(3) 0.0367(10) Uani 1 1 d . . .
H6 H 0.9347 0.1235 0.6242 0.044 Uiso 1 1 calc R . .
C7 C 0.8918(5) 0.16597(14) 0.4878(3) 0.0335(10) Uani 1 1 d . . .
C9 C 0.7810(5) 0.23379(15) 0.4093(3) 0.0335(10) Uani 1 1 d . . .
C10 C 1.1180(6) 0.04904(16) 0.5903(4) 0.0477(12) Uani 1 1 d . . .
H101 H 1.1138 0.0564 0.6635 0.072 Uiso 1 1 calc R . .
H102 H 1.2305 0.0450 0.5880 0.072 Uiso 1 1 calc R . .
H103 H 1.0586 0.0184 0.5662 0.072 Uiso 1 1 calc R . .
C11 C 1.0391(6) 0.14336(18) 0.2384(4) 0.0501(13) Uani 1 1 d . . .
C12 C 1.1370(6) 0.1847(2) 0.2241(4) 0.0589(15) Uani 1 1 d . . .
C13 C 1.1602(7) 0.1941(2) 0.1243(4) 0.0659(15) Uani 1 1 d . . .
H13 H 1.2253 0.2212 0.1145 0.079 Uiso 1 1 calc R . .
C14 C 1.0914(7) 0.1651(2) 0.0419(5) 0.0606(14) Uani 1 1 d . . .
C15 C 0.9984(6) 0.1256(2) 0.0466(4) 0.0586(15) Uani 1 1 d . . .
H15 H 0.9523 0.1062 -0.0148 0.070 Uiso 1 1 calc R . .
C16 C 0.9712(7) 0.1136(2) 0.1532(4) 0.0630(15) Uani 1 1 d . . .
C17 C 1.2150(7) 0.2183(2) 0.3107(4) 0.0667(15) Uani 1 1 d . . .
H171 H 1.3025 0.2361 0.2909 0.100 Uiso 1 1 calc R . .
H172 H 1.2589 0.1991 0.3759 0.100 Uiso 1 1 calc R . .
H173 H 1.1358 0.2421 0.3232 0.100 Uiso 1 1 calc R . .
C18 C 1.0631(7) 0.1504(3) -0.1462(4) 0.083(2) Uani 1 1 d . . .
H181 H 1.0270 0.1185 -0.1250 0.124 Uiso 1 1 calc R . .
H182 H 1.1487 0.1450 -0.1824 0.124 Uiso 1 1 calc R . .
H183 H 0.9723 0.1673 -0.1948 0.124 Uiso 1 1 calc R . .
C19 C 0.8697(7) 0.0706(2) 0.1654(5) 0.079(2) Uani 1 1 d . . .
H191 H 0.9330 0.0401 0.1704 0.119 Uiso 1 1 calc R . .
H192 H 0.7763 0.0687 0.1035 0.119 Uiso 1 1 calc R . .
H193 H 0.8327 0.0747 0.2304 0.119 Uiso 1 1 calc R . .
C22 C 0.5929(5) 0.35168(14) 0.3597(3) 0.0333(10) Uani 1 1 d . . .
C23 C 0.5335(5) 0.39586(14) 0.3069(3) 0.0334(10) Uani 1 1 d . . .
C24 C 0.4520(5) 0.42676(15) 0.3597(3) 0.0378(11) Uani 1 1 d . . .
H24 H 0.4110 0.4571 0.3264 0.045 Uiso 1 1 calc R . .
C25 C 0.4260(5) 0.41598(15) 0.4599(3) 0.0365(10) Uani 1 1 d . . .
C26 C 0.4835(5) 0.37193(15) 0.5114(3) 0.0362(10) Uani 1 1 d . . .
H26 H 0.4665 0.3637 0.5789 0.043 Uiso 1 1 calc R . .
C27 C 0.5669(5) 0.34060(15) 0.4595(3) 0.0337(10) Uani 1 1 d . . .
C29 C 0.6984(5) 0.28079(15) 0.4023(3) 0.0332(10) Uani 1 1 d . . .
C30 C 0.3347(6) 0.45188(16) 0.5116(4) 0.0480(12) Uani 1 1 d . . .
H301 H 0.2932 0.4345 0.5654 0.072 Uiso 1 1 calc R . .
H302 H 0.2445 0.4659 0.4572 0.072 Uiso 1 1 calc R . .
H303 H 0.4069 0.4786 0.5459 0.072 Uiso 1 1 calc R . .
C31 C 0.5490(5) 0.40558(14) 0.1960(3) 0.0350(10) Uani 1 1 d . . .
C32 C 0.4653(5) 0.37507(15) 0.1130(3) 0.0356(10) Uani 1 1 d . . .
C33 C 0.4778(5) 0.38390(16) 0.0094(3) 0.0413(11) Uani 1 1 d . . .
H33 H 0.4218 0.3632 -0.0473 0.050 Uiso 1 1 calc R . .
C34 C 0.5706(6) 0.42238(17) -0.0117(3) 0.0421(11) Uani 1 1 d . . .
C35 C 0.6511(6) 0.45246(16) 0.0699(4) 0.0439(11) Uani 1 1 d . . .
H35 H 0.7133 0.4792 0.0545 0.053 Uiso 1 1 calc R . .
C36 C 0.6439(5) 0.44476(15) 0.1743(3) 0.0418(11) Uani 1 1 d . . .
C37 C 0.3573(5) 0.33389(16) 0.1324(3) 0.0412(11) Uani 1 1 d . . .
H371 H 0.2909 0.3218 0.0639 0.062 Uiso 1 1 calc R . .
H372 H 0.2874 0.3464 0.1755 0.062 Uiso 1 1 calc R . .
H373 H 0.4235 0.3067 0.1704 0.062 Uiso 1 1 calc R . .
C38 C 0.5172(7) 0.4011(2) -0.1957(4) 0.0677(16) Uani 1 1 d . . .
H381 H 0.5603 0.3677 -0.1782 0.102 Uiso 1 1 calc R . .
H382 H 0.5418 0.4123 -0.2616 0.102 Uiso 1 1 calc R . .
H383 H 0.4002 0.4007 -0.2056 0.102 Uiso 1 1 calc R . .
C39 C 0.7404(7) 0.47711(18) 0.2623(4) 0.0579(14) Uani 1 1 d . . .
H391 H 0.8323 0.4911 0.2405 0.087 Uiso 1 1 calc R . .
H392 H 0.7796 0.4573 0.3271 0.087 Uiso 1 1 calc R . .
H393 H 0.6722 0.5040 0.2765 0.087 Uiso 1 1 calc R . .
C41 C 0.7745(5) 0.22703(16) 0.6000(3) 0.0390(11) Uani 1 1 d . . .
H411 H 0.8712 0.2451 0.6404 0.047 Uiso 1 1 calc R . .
H412 H 0.7540 0.1995 0.6451 0.047 Uiso 1 1 calc R . .
C42 C 0.6308(6) 0.26171(16) 0.5741(3) 0.0413(11) Uani 1 1 d . . .
H421 H 0.5301 0.2421 0.5540 0.050 Uiso 1 1 calc R . .
H422 H 0.6292 0.2815 0.6381 0.050 Uiso 1 1 calc R . .

loop_
_atom_site_aniso_label
_atom_site_aniso_U_11
_atom_site_aniso_U_22
_atom_site_aniso_U_33
_atom_site_aniso_U_23
_atom_site_aniso_U_13
_atom_site_aniso_U_12
O14 0.106(3) 0.096(3) 0.063(3) 0.012(2) 0.037(2) 0.013(3)
O34 0.080(3) 0.060(2) 0.039(2) 0.0082(17) 0.0246(17) 0.0033(18)
N1 0.049(2) 0.0317(19) 0.0292(19) 0.0021(15) 0.0125(16) 0.0045(16)
N8 0.050(2) 0.0290(19) 0.0270(19) -0.0014(15) 0.0137(16) -0.0031(16)
N21 0.047(2) 0.0298(19) 0.031(2) -0.0005(15) 0.0135(16) 0.0005(16)
N28 0.047(2) 0.0294(19) 0.0280(19) 0.0008(15) 0.0135(16) -0.0004(16)
C2 0.047(3) 0.030(2) 0.033(2) 0.0026(18) 0.012(2) -0.0003(19)
C3 0.045(3) 0.037(2) 0.029(2) -0.0028(19) 0.0085(19) 0.003(2)
C4 0.052(3) 0.030(2) 0.037(3) -0.0021(19) 0.008(2) 0.000(2)
C5 0.047(3) 0.025(2) 0.037(3) 0.0023(18) 0.001(2) -0.0032(19)
C6 0.048(3) 0.031(2) 0.030(2) 0.0010(18) 0.009(2) -0.0054(19)
C7 0.045(3) 0.024(2) 0.032(2) -0.0017(18) 0.0113(19) -0.0049(18)
C9 0.047(3) 0.031(2) 0.025(2) -0.0015(18) 0.0121(19) -0.0024(19)
C10 0.066(3) 0.030(2) 0.044(3) 0.006(2) 0.008(2) -0.004(2)
C11 0.057(3) 0.056(3) 0.035(3) -0.004(2) 0.006(2) 0.028(3)
C12 0.070(4) 0.066(4) 0.052(3) 0.033(3) 0.037(3) 0.030(3)
C13 0.078(4) 0.065(4) 0.060(4) 0.010(3) 0.027(3) 0.019(3)
C14 0.058(3) 0.054(3) 0.074(4) 0.003(3) 0.023(3) 0.011(3)
C15 0.056(3) 0.067(4) 0.045(3) -0.017(3) -0.001(2) 0.029(3)
C16 0.062(4) 0.062(4) 0.059(4) -0.010(3) 0.006(3) 0.023(3)
C17 0.088(4) 0.053(3) 0.067(4) 0.011(3) 0.033(3) 0.005(3)
C18 0.074(4) 0.126(6) 0.044(4) -0.004(4) 0.008(3) 0.033(4)
C19 0.072(4) 0.085(4) 0.065(4) -0.035(3) -0.011(3) 0.039(4)
C22 0.039(2) 0.029(2) 0.033(2) -0.0027(18) 0.0117(19) -0.0031(18)
C23 0.041(2) 0.029(2) 0.031(2) -0.0051(18) 0.0095(19) -0.0014(18)
C24 0.050(3) 0.025(2) 0.039(3) -0.0067(19) 0.012(2) -0.0002(19)
C25 0.041(3) 0.033(2) 0.038(3) -0.0123(19) 0.013(2) -0.0050(19)
C26 0.047(3) 0.036(2) 0.028(2) -0.0086(19) 0.0142(19) -0.009(2)
C27 0.043(3) 0.029(2) 0.029(2) -0.0045(18) 0.0090(19) -0.0040(18)
C29 0.044(3) 0.033(2) 0.026(2) -0.0016(18) 0.0156(19) -0.0018(18)
C30 0.060(3) 0.040(3) 0.049(3) -0.013(2) 0.024(2) -0.001(2)
C31 0.045(3) 0.026(2) 0.035(2) -0.0003(18) 0.012(2) 0.0068(19)
C32 0.043(3) 0.032(2) 0.032(2) 0.0015(18) 0.0110(19) 0.0080(19)
C33 0.050(3) 0.041(3) 0.034(3) -0.004(2) 0.012(2) 0.008(2)
C34 0.052(3) 0.043(3) 0.033(3) 0.008(2) 0.016(2) 0.012(2)
C35 0.059(3) 0.031(2) 0.046(3) 0.004(2) 0.023(2) 0.003(2)
C36 0.054(3) 0.031(2) 0.043(3) 0.001(2) 0.018(2) 0.004(2)
C37 0.048(3) 0.037(3) 0.039(3) -0.003(2) 0.011(2) 0.001(2)
C38 0.079(4) 0.088(4) 0.037(3) 0.000(3) 0.017(3) 0.003(3)
C39 0.080(4) 0.044(3) 0.054(3) -0.008(2) 0.024(3) -0.017(3)
C41 0.058(3) 0.033(2) 0.029(2) 0.0033(18) 0.016(2) -0.001(2)
C42 0.054(3) 0.040(3) 0.036(2) 0.000(2) 0.021(2) -0.004(2)

loop_
_atom_type_symbol
_atom_type_description
_atom_type_number_in_cell
_atom_type_scat_dispersion_real
_atom_type_scat_dispersion_imag
_atom_type_scat_source
C C 144 0.0033 0.0016
; International Tables for Crystallography (1992).
Vol. C, Tables 4.2.6.8 and 6.1.1.4
;
H H 144 0.0000 0.0000
; International Tables for Crystallography (1992).
Vol. C, Tables 4.2.6.8 and 6.1.1.4
;
N N 16 0.0061 0.0033
; International Tables for Crystallography (1992).
Vol. C, Tables 4.2.6.8 and 6.1.1.4
;
O O 8 0.0106 0.0060
; International Tables for Crystallography (1992).
Vol. C, Tables 4.2.6.8 and 6.1.1.4
;

loop_
_geom_angle_atom_site_label_1
_geom_angle_atom_site_label_2
_geom_angle_atom_site_label_3
_geom_angle
_geom_angle_site_symmetry_1
_geom_angle_site_symmetry_3
_geom_angle_publ_flag
C18 O14 C14 120.4(5) . . ?
C34 O34 C38 117.3(4) . . ?
C9 N1 C2 103.1(3) . . ?
C9 N8 C7 105.8(3) . . ?
C9 N8 C41 123.6(3) . . ?
C7 N8 C41 128.7(3) . . ?
C29 N21 C22 103.5(3) . . ?
C29 N28 C27 106.0(3) . . ?
C29 N28 C42 123.6(3) . . ?
C27 N28 C42 129.4(3) . . ?
N1 C2 C7 110.5(3) . . ?
N1 C2 C3 128.2(4) . . ?
C7 C2 C3 121.3(4) . . ?
C4 C3 C2 115.1(4) . . ?
C4 C3 C11 125.2(4) . . ?
C2 C3 C11 119.6(4) . . ?
C3 C4 C5 124.0(4) . . ?
C3 C4 H4 118.0 . . ?
C5 C4 H4 118.0 . . ?
C6 C5 C4 120.3(4) . . ?
C6 C5 C10 118.7(4) . . ?
C4 C5 C10 121.0(4) . . ?
C5 C6 C7 117.0(4) . . ?
C5 C6 H6 121.5 . . ?
C7 C6 H6 121.5 . . ?
N8 C7 C6 132.0(4) . . ?
N8 C7 C2 105.7(3) . . ?
C6 C7 C2 122.3(4) . . ?
N1 C9 N8 114.9(4) . . ?
N1 C9 C29 126.8(4) . . ?
N8 C9 C29 118.3(3) . . ?
C5 C10 H101 109.5 . . ?
C5 C10 H102 109.5 . . ?
H101 C10 H102 109.5 . . ?
C5 C10 H103 109.5 . . ?
H101 C10 H103 109.5 . . ?
H102 C10 H103 109.5 . . ?
C16 C11 C12 119.6(5) . . ?
C16 C11 C3 121.3(5) . . ?
C12 C11 C3 119.0(4) . . ?
C13 C12 C11 119.5(6) . . ?
C13 C12 C17 117.1(5) . . ?
C11 C12 C17 123.4(4) . . ?
C14 C13 C12 120.1(6) . . ?
C14 C13 H13 120.0 . . ?
C12 C13 H13 120.0 . . ?
C13 C14 C15 125.2(6) . . ?
C13 C14 O14 115.5(5) . . ?
C15 C14 O14 119.3(5) . . ?
C14 C15 C16 116.7(5) . . ?
C14 C15 H15 121.7 . . ?
C16 C15 H15 121.7 . . ?
C11 C16 C19 120.8(5) . . ?
C11 C16 C15 119.0(5) . . ?
C19 C16 C15 120.2(5) . . ?
C12 C17 H171 109.5 . . ?
C12 C17 H172 109.5 . . ?
H171 C17 H172 109.5 . . ?
C12 C17 H173 109.5 . . ?
H171 C17 H173 109.5 . . ?
H172 C17 H173 109.5 . . ?
O14 C18 H181 109.5 . . ?
O14 C18 H182 109.5 . . ?
H181 C18 H182 109.5 . . ?
O14 C18 H183 109.5 . . ?
H181 C18 H183 109.5 . . ?
H182 C18 H183 109.5 . . ?
C16 C19 H191 109.5 . . ?
C16 C19 H192 109.5 . . ?
H191 C19 H192 109.5 . . ?
C16 C19 H193 109.5 . . ?
H191 C19 H193 109.5 . . ?
H192 C19 H193 109.5 . . ?
N21 C22 C27 111.1(3) . . ?
N21 C22 C23 128.3(4) . . ?
C27 C22 C23 120.5(4) . . ?
C24 C23 C22 116.0(4) . . ?
C24 C23 C31 123.5(4) . . ?
C22 C23 C31 120.3(3) . . ?
C23 C24 C25 123.8(4) . . ?
C23 C24 H24 118.1 . . ?
C25 C24 H24 118.1 . . ?
C26 C25 C24 120.0(4) . . ?
C26 C25 C30 119.8(4) . . ?
C24 C25 C30 120.1(4) . . ?
C27 C26 C25 116.8(4) . . ?
C27 C26 H26 121.6 . . ?
C25 C26 H26 121.6 . . ?
N28 C27 C26 132.2(4) . . ?
N28 C27 C22 104.9(3) . . ?
C26 C27 C22 122.8(4) . . ?
N21 C29 N28 114.4(4) . . ?
N21 C29 C9 127.7(3) . . ?
N28 C29 C9 117.9(3) . . ?
C25 C30 H301 109.5 . . ?
C25 C30 H302 109.5 . . ?
H301 C30 H302 109.5 . . ?
C25 C30 H303 109.5 . . ?
H301 C30 H303 109.5 . . ?
H302 C30 H303 109.5 . . ?
C32 C31 C36 119.9(4) . . ?
C32 C31 C23 118.7(4) . . ?
C36 C31 C23 121.4(4) . . ?
C33 C32 C31 119.3(4) . . ?
C33 C32 C37 119.3(4) . . ?
C31 C32 C37 121.4(4) . . ?
C34 C33 C32 120.7(4) . . ?
C34 C33 H33 119.6 . . ?
C32 C33 H33 119.6 . . ?
C35 C34 O34 116.1(4) . . ?
C35 C34 C33 119.7(4) . . ?
O34 C34 C33 124.2(4) . . ?
C34 C35 C36 121.6(4) . . ?
C34 C35 H35 119.2 . . ?
C36 C35 H35 119.2 . . ?
C35 C36 C31 118.8(4) . . ?
C35 C36 C39 119.9(4) . . ?
C31 C36 C39 121.3(4) . . ?
C32 C37 H371 109.5 . . ?
C32 C37 H372 109.5 . . ?
H371 C37 H372 109.5 . . ?
C32 C37 H373 109.5 . . ?
H371 C37 H373 109.5 . . ?
H372 C37 H373 109.5 . . ?
O34 C38 H381 109.5 . . ?
O34 C38 H382 109.5 . . ?
H381 C38 H382 109.5 . . ?
O34 C38 H383 109.5 . . ?
H381 C38 H383 109.5 . . ?
H382 C38 H383 109.5 . . ?
C36 C39 H391 109.5 . . ?
C36 C39 H392 109.5 . . ?
H391 C39 H392 109.5 . . ?
C36 C39 H393 109.5 . . ?
H391 C39 H393 109.5 . . ?
H392 C39 H393 109.5 . . ?
N8 C41 C42 110.0(3) . . ?
N8 C41 H411 109.7 . . ?
C42 C41 H411 109.7 . . ?
N8 C41 H412 109.7 . . ?
C42 C41 H412 109.7 . . ?
H411 C41 H412 108.2 . . ?
N28 C42 C41 110.5(3) . . ?
N28 C42 H421 109.5 . . ?
C41 C42 H421 109.5 . . ?
N28 C42 H422 109.5 . . ?
C41 C42 H422 109.5 . . ?
H421 C42 H422 108.1 . . ?

loop_
_geom_bond_atom_site_label_1
_geom_bond_atom_site_label_2
_geom_bond_distance
_geom_bond_site_symmetry_2
_geom_bond_publ_flag
O14 C18 1.359(7) . ?
O14 C14 1.431(7) . ?
O34 C34 1.376(5) . ?
O34 C38 1.412(6) . ?
N1 C9 1.324(5) . ?
N1 C2 1.400(5) . ?
N8 C9 1.363(5) . ?
N8 C7 1.384(5) . ?
N8 C41 1.466(5) . ?
N21 C29 1.318(5) . ?
N21 C22 1.393(5) . ?
N28 C29 1.373(5) . ?
N28 C27 1.389(5) . ?
N28 C42 1.460(5) . ?
C2 C7 1.400(6) . ?
C2 C3 1.402(6) . ?
C3 C4 1.395(6) . ?
C3 C11 1.509(6) . ?
C4 C5 1.399(6) . ?
C4 H4 0.9500 . ?
C5 C6 1.380(6) . ?
C5 C10 1.522(6) . ?
C6 C7 1.397(6) . ?
C6 H6 0.9500 . ?
C9 C29 1.445(6) . ?
C10 H101 0.9800 . ?
C10 H102 0.9800 . ?
C10 H103 0.9800 . ?
C11 C16 1.369(7) . ?
C11 C12 1.438(7) . ?
C12 C13 1.383(7) . ?
C12 C17 1.465(8) . ?
C13 C14 1.335(8) . ?
C13 H13 0.9500 . ?
C14 C15 1.344(8) . ?
C15 C16 1.495(8) . ?
C15 H15 0.9500 . ?
C16 C19 1.485(8) . ?
C17 H171 0.9800 . ?
C17 H172 0.9800 . ?
C17 H173 0.9800 . ?
C18 H181 0.9800 . ?
C18 H182 0.9800 . ?
C18 H183 0.9800 . ?
C19 H191 0.9800 . ?
C19 H192 0.9800 . ?
C19 H193 0.9800 . ?
C22 C27 1.400(5) . ?
C22 C23 1.405(6) . ?
C23 C24 1.379(6) . ?
C23 C31 1.502(6) . ?
C24 C25 1.404(6) . ?
C24 H24 0.9500 . ?
C25 C26 1.391(6) . ?
C25 C30 1.508(6) . ?
C26 C27 1.389(6) . ?
C26 H26 0.9500 . ?
C30 H301 0.9800 . ?
C30 H302 0.9800 . ?
C30 H303 0.9800 . ?
C31 C32 1.399(6) . ?
C31 C36 1.407(6) . ?
C32 C33 1.396(6) . ?
C32 C37 1.511(6) . ?
C33 C34 1.379(6) . ?
C33 H33 0.9500 . ?
C34 C35 1.372(6) . ?
C35 C36 1.387(6) . ?
C35 H35 0.9500 . ?
C36 C39 1.506(6) . ?
C37 H371 0.9800 . ?
C37 H372 0.9800 . ?
C37 H373 0.9800 . ?
C38 H381 0.9800 . ?
C38 H382 0.9800 . ?
C38 H383 0.9800 . ?
C39 H391 0.9800 . ?
C39 H392 0.9800 . ?
C39 H393 0.9800 . ?
C41 C42 1.517(6) . ?
C41 H411 0.9900 . ?
C41 H412 0.9900 . ?
C42 H421 0.9900 . ?
C42 H422 0.9900 . ?

loop_
_geom_torsion_atom_site_label_1
_geom_torsion_atom_site_label_2
_geom_torsion_atom_site_label_3
_geom_torsion_atom_site_label_4
_geom_torsion
_geom_torsion_site_symmetry_1
_geom_torsion_site_symmetry_2
_geom_torsion_site_symmetry_3
_geom_torsion_site_symmetry_4
_geom_torsion_publ_flag
C9 N1 C2 C7 1.8(4) . . . . ?
C9 N1 C2 C3 -176.8(4) . . . . ?
N1 C2 C3 C4 179.2(4) . . . . ?
C7 C2 C3 C4 0.7(6) . . . . ?
N1 C2 C3 C11 2.8(7) . . . . ?
C7 C2 C3 C11 -175.6(4) . . . . ?
C2 C3 C4 C5 -0.1(6) . . . . ?
C11 C3 C4 C5 176.0(4) . . . . ?
C3 C4 C5 C6 -0.1(7) . . . . ?
C3 C4 C5 C10 -177.5(4) . . . . ?
C4 C5 C6 C7 -0.4(6) . . . . ?
C10 C5 C6 C7 177.1(4) . . . . ?
C9 N8 C7 C6 178.4(4) . . . . ?
C41 N8 C7 C6 13.9(7) . . . . ?
C9 N8 C7 C2 -0.7(4) . . . . ?
C41 N8 C7 C2 -165.3(4) . . . . ?
C5 C6 C7 N8 -178.1(4) . . . . ?
C5 C6 C7 C2 1.0(6) . . . . ?
N1 C2 C7 N8 -0.7(4) . . . . ?
C3 C2 C7 N8 178.0(4) . . . . ?
N1 C2 C7 C6 -180.0(4) . . . . ?
C3 C2 C7 C6 -1.3(6) . . . . ?
C2 N1 C9 N8 -2.4(5) . . . . ?
C2 N1 C9 C29 176.4(4) . . . . ?
C7 N8 C9 N1 2.1(5) . . . . ?
C41 N8 C9 N1 167.6(4) . . . . ?
C7 N8 C9 C29 -176.8(4) . . . . ?
C41 N8 C9 C29 -11.3(6) . . . . ?
C4 C3 C11 C16 72.5(6) . . . . ?
C2 C3 C11 C16 -111.5(5) . . . . ?
C4 C3 C11 C12 -110.8(5) . . . . ?
C2 C3 C11 C12 65.2(5) . . . . ?
C16 C11 C12 C13 0.5(7) . . . . ?
C3 C11 C12 C13 -176.3(4) . . . . ?
C16 C11 C12 C17 -179.7(5) . . . . ?
C3 C11 C12 C17 3.6(7) . . . . ?
C11 C12 C13 C14 0.4(7) . . . . ?
C17 C12 C13 C14 -179.5(5) . . . . ?
C12 C13 C14 C15 -0.6(8) . . . . ?
C12 C13 C14 O14 178.6(4) . . . . ?
C18 O14 C14 C13 176.5(5) . . . . ?
C18 O14 C14 C15 -4.3(7) . . . . ?
C13 C14 C15 C16 0.0(8) . . . . ?
O14 C14 C15 C16 -179.2(4) . . . . ?
C12 C11 C16 C19 179.9(4) . . . . ?
C3 C11 C16 C19 -3.4(7) . . . . ?
C12 C11 C16 C15 -1.1(7) . . . . ?
C3 C11 C16 C15 175.6(4) . . . . ?
C14 C15 C16 C11 0.9(7) . . . . ?
C14 C15 C16 C19 179.9(5) . . . . ?
C29 N21 C22 C27 -0.2(4) . . . . ?
C29 N21 C22 C23 -178.1(4) . . . . ?
N21 C22 C23 C24 178.5(4) . . . . ?
C27 C22 C23 C24 0.7(6) . . . . ?
N21 C22 C23 C31 3.1(6) . . . . ?
C27 C22 C23 C31 -174.7(4) . . . . ?
C22 C23 C24 C25 -0.5(6) . . . . ?
C31 C23 C24 C25 174.7(4) . . . . ?
C23 C24 C25 C26 -0.2(6) . . . . ?
C23 C24 C25 C30 -179.7(4) . . . . ?
C24 C25 C26 C27 0.6(6) . . . . ?
C30 C25 C26 C27 -179.9(4) . . . . ?
C29 N28 C27 C26 177.9(4) . . . . ?
C42 N28 C27 C26 9.2(7) . . . . ?
C29 N28 C27 C22 -1.7(4) . . . . ?
C42 N28 C27 C22 -170.4(4) . . . . ?
C25 C26 C27 N28 -179.9(4) . . . . ?
C25 C26 C27 C22 -0.4(6) . . . . ?
N21 C22 C27 N28 1.2(4) . . . . ?
C23 C22 C27 N28 179.3(4) . . . . ?
N21 C22 C27 C26 -178.4(4) . . . . ?
C23 C22 C27 C26 -0.3(6) . . . . ?
C22 N21 C29 N28 -1.0(5) . . . . ?
C22 N21 C29 C9 -179.0(4) . . . . ?
C27 N28 C29 N21 1.7(5) . . . . ?
C42 N28 C29 N21 171.2(4) . . . . ?
C27 N28 C29 C9 179.9(3) . . . . ?
C42 N28 C29 C9 -10.5(6) . . . . ?
N1 C9 C29 N21 -4.3(7) . . . . ?
N8 C9 C29 N21 174.4(4) . . . . ?
N1 C9 C29 N28 177.7(4) . . . . ?
N8 C9 C29 N28 -3.5(6) . . . . ?
C24 C23 C31 C32 -109.8(5) . . . . ?
C22 C23 C31 C32 65.2(5) . . . . ?
C24 C23 C31 C36 69.5(6) . . . . ?
C22 C23 C31 C36 -115.4(4) . . . . ?
C36 C31 C32 C33 0.2(6) . . . . ?
C23 C31 C32 C33 179.6(4) . . . . ?
C36 C31 C32 C37 -177.6(4) . . . . ?
C23 C31 C32 C37 1.7(6) . . . . ?
C31 C32 C33 C34 -0.4(6) . . . . ?
C37 C32 C33 C34 177.6(4) . . . . ?
C38 O34 C34 C35 175.1(4) . . . . ?
C38 O34 C34 C33 -5.6(6) . . . . ?
C32 C33 C34 C35 -0.3(6) . . . . ?
C32 C33 C34 O34 -179.5(4) . . . . ?
O34 C34 C35 C36 -179.6(4) . . . . ?
C33 C34 C35 C36 1.1(7) . . . . ?
C34 C35 C36 C31 -1.2(7) . . . . ?
C34 C35 C36 C39 177.0(4) . . . . ?
C32 C31 C36 C35 0.5(6) . . . . ?
C23 C31 C36 C35 -178.8(4) . . . . ?
C32 C31 C36 C39 -177.7(4) . . . . ?
C23 C31 C36 C39 3.0(6) . . . . ?
C9 N8 C41 C42 36.1(5) . . . . ?
C7 N8 C41 C42 -161.9(4) . . . . ?
C29 N28 C42 C41 35.5(5) . . . . ?
C27 N28 C42 C41 -157.6(4) . . . . ?
N8 C41 C42 N28 -44.5(5) . . . . ?

loop_
_cod_related_entry_id
_cod_related_entry_database
_cod_related_entry_code
1 ChemSpider 30653371
